data_7224892
loop_
_publ_author_name
'Draho\<s, Bohuslav'
'Herchel, Radovan'
'Tr\'avn\'i\<cek, Zden\<ek'

_publ_section_title
;
 Structural and magnetic properties of heptacoordinated MnIIcomplexes
 containing a 15-membered pyridine-based macrocycle and
 halido/pseudohalido axial coligands
;
_journal_issue 41
_journal_name_full 'RSC Adv.'
_journal_page_first 34674
_journal_paper_doi 10.1039/C6RA03754B
_journal_volume 6
_journal_year 2016
_chemical_absolute_configuration unk
_chemical_formula_sum 'C15 H21 Mn N5 O2 S2'
_chemical_formula_weight 422.43
_space_group_crystal_system triclinic
_space_group_IT_number 1
_space_group_name_Hall 'P 1'
_space_group_name_H-M_alt 'P 1'
_symmetry_space_group_name_Hall 'P 1'
_symmetry_space_group_name_H-M 'P 1'
_atom_sites_solution_hydrogens geom
_audit_creation_method SHELXL-2014/7
_audit_update_record
;
2015-12-14 deposited with the CCDC.
2016-03-16 downloaded from the CCDC.
;
_cell_angle_alpha 103.348(2)
_cell_angle_beta 110.850(2)
_cell_angle_gamma 101.570(2)
_cell_formula_units_Z 3
_cell_length_a 10.1382(7)
_cell_length_b 11.3567(8)
_cell_length_c 14.0782(10)
_cell_measurement_reflns_used 16416
_cell_measurement_temperature 120(2)
_cell_measurement_theta_max 27.5
_cell_measurement_theta_min 1.6
_cell_volume 1400.79(17)
_computing_cell_refinement
;
CrystalClear-SM Expert 2.1 b32 (Rigaku, 2014)
;
_computing_data_collection
;
CrystalClear-SM Expert 2.1 b32 (Rigaku, 2014)
;
_computing_data_reduction
;
CrystalClear-SM Expert 2.1 b32 (Rigaku, 2014)
;
_computing_structure_refinement 'SHELXL-2014/7 (Sheldrick, 2014)'
_diffrn_ambient_temperature 120(2)
_diffrn_measured_fraction_theta_full 0.981
_diffrn_measured_fraction_theta_max 0.981
_diffrn_measurement_device_type
;
Rigaku Saturn724+ (2x2 bin mode)
;
_diffrn_measurement_method 'profile data from \w-scans'
_diffrn_radiation_type MoK\a
_diffrn_radiation_wavelength 0.71073
_diffrn_reflns_av_R_equivalents 0.0156
_diffrn_reflns_av_unetI/netI 0.0228
_diffrn_reflns_Laue_measured_fraction_full 0.981
_diffrn_reflns_Laue_measured_fraction_max 0.981
_diffrn_reflns_limit_h_max 12
_diffrn_reflns_limit_h_min -12
_diffrn_reflns_limit_k_max 13
_diffrn_reflns_limit_k_min -13
_diffrn_reflns_limit_l_max 16
_diffrn_reflns_limit_l_min -16
_diffrn_reflns_number 14537
_diffrn_reflns_point_group_measured_fraction_full 0.981
_diffrn_reflns_point_group_measured_fraction_max 0.981
_diffrn_reflns_theta_full 25.000
_diffrn_reflns_theta_max 25.000
_diffrn_reflns_theta_min 1.640
_diffrn_source 'Rotating Anode'
_exptl_absorpt_coefficient_mu 0.949
_exptl_absorpt_correction_T_max 1.000
_exptl_absorpt_correction_T_min 0.834
_exptl_absorpt_correction_type multi-scan
_exptl_absorpt_process_details 'XDS (Kabsch, 1993)'
_exptl_crystal_density_diffrn 1.502
_exptl_crystal_description cube
_exptl_crystal_F_000 657
_exptl_crystal_size_max 0.20
_exptl_crystal_size_mid 0.20
_exptl_crystal_size_min 0.20
_refine_diff_density_max 4.061
_refine_diff_density_min -1.033
_refine_diff_density_rms 0.147
_refine_ls_abs_structure_details
;
 Refined as an inversion twin.
;
_refine_ls_abs_structure_Flack 0.54(3)
_refine_ls_extinction_method none
_refine_ls_goodness_of_fit_ref 1.114
_refine_ls_hydrogen_treatment constr
_refine_ls_matrix_type full
_refine_ls_number_parameters 677
_refine_ls_number_reflns 8526
_refine_ls_number_restraints 3
_refine_ls_restrained_S_all 1.113
_refine_ls_R_factor_all 0.0681
_refine_ls_R_factor_gt 0.0680
_refine_ls_shift/su_max 0.000
_refine_ls_shift/su_mean 0.000
_refine_ls_structure_factor_coef Fsqd
_refine_ls_weighting_details 'w=1/[\s^2^(Fo^2^)+(0.1250P)^2^+2.3000P] where P=(Fo^2^+2Fc^2^)/3'
_refine_ls_weighting_scheme calc
_refine_ls_wR_factor_gt 0.1756
_refine_ls_wR_factor_ref 0.1757
_reflns_Friedel_coverage 1.000
_reflns_Friedel_fraction_full 0.981
_reflns_Friedel_fraction_max 0.981
_reflns_number_gt 8501
_reflns_number_total 8526
_reflns_threshold_expression 'I > 2\s(I)'
_cod_data_source_file c6ra03754b2.cif
_cod_data_source_block b
_cod_database_code 7224892
_shelx_shelxl_version_number 2014/7
_shelx_space_group_comment
;
The symmetry employed for this shelxl refinement is uniquely defined
by the following loop, which should always be used as a source of
symmetry information in preference to the above space-group names.
They are only intended as comments.
;

loop_
_space_group_symop_operation_xyz
'x, y, z'

loop_
_atom_site_label
_atom_site_type_symbol
_atom_site_fract_x
_atom_site_fract_y
_atom_site_fract_z
_atom_site_U_iso_or_equiv
_atom_site_adp_type
_atom_site_occupancy
_atom_site_site_symmetry_order
_atom_site_calc_flag
_atom_site_refinement_flags_posn
_atom_site_refinement_flags_adp
Mn1A Mn 0.55462(11) 0.40173(10) 0.77031(9) 0.0216(3) Uani 1 1 d . .
Mn1C Mn 0.89664(10) 0.67590(9) 0.49311(8) 0.0174(3) Uani 1 1 d . .
Mn1B Mn 0.21660(12) 0.02944(10) 0.14916(9) 0.0215(3) Uani 1 1 d . .
N1A N 0.5621(7) 0.3765(6) 0.9219(5) 0.0218(14) Uani 1 1 d . .
N1C N 0.8719(7) 0.6846(6) 0.3310(5) 0.0210(13) Uani 1 1 d . .
N1B N 0.2541(7) 0.0452(6) 0.0066(5) 0.0215(13) Uani 1 1 d . .
O1A O 0.4648(7) 0.5022(6) 0.6488(5) 0.0355(15) Uani 1 1 d . .
O1C O 0.9937(6) 0.5886(6) 0.6217(4) 0.0278(13) Uani 1 1 d . .
O1B O 0.2647(7) -0.0626(6) 0.2822(5) 0.0304(14) Uani 1 1 d . .
N2A N 0.4848(7) 0.5633(6) 0.8524(6) 0.0243(14) Uani 1 1 d . .
H2AA H 0.5780 0.6353 0.9009 0.029 Uiso 1 1 calc R U
N2C N 0.9511(7) 0.5035(7) 0.4105(5) 0.0221(13) Uani 1 1 d . .
H2CA H 0.8553 0.4327 0.3676 0.026 Uiso 1 1 calc R U
N2B N 0.3051(7) -0.1336(6) 0.0972(6) 0.0234(14) Uani 1 1 d . .
H2BA H 0.2176 -0.2089 0.0451 0.028 Uiso 1 1 calc R U
O2A O 0.6264(7) 0.3443(6) 0.6324(5) 0.0324(14) Uani 1 1 d . .
O2C O 0.8423(6) 0.7498(6) 0.6372(4) 0.0279(13) Uani 1 1 d . .
O2B O 0.0993(7) 0.0925(6) 0.2569(5) 0.0299(13) Uani 1 1 d . .
N3A N 0.6342(7) 0.2250(6) 0.7856(5) 0.0233(14) Uani 1 1 d . .
H3AA H 0.5440 0.1482 0.7492 0.028 Uiso 1 1 calc R U
N3C N 0.8194(7) 0.8479(6) 0.4743(5) 0.0232(14) Uani 1 1 d . .
H3CA H 0.9101 0.9236 0.5046 0.028 Uiso 1 1 calc R U
N3B N 0.1473(7) 0.2007(6) 0.1122(6) 0.0258(15) Uani 1 1 d . .
H3BA H 0.2370 0.2777 0.1543 0.031 Uiso 1 1 calc R U
N4A N 0.7906(7) 0.5276(7) 0.8619(5) 0.0247(15) Uani 1 1 d . .
N4C N 1.1267(8) 0.8024(7) 0.5641(7) 0.0314(17) Uani 1 1 d . .
N4B N 0.4387(8) 0.1633(7) 0.2569(6) 0.0319(17) Uani 1 1 d . .
N5A N 0.3264(8) 0.2681(8) 0.6788(7) 0.0356(18) Uani 1 1 d . .
N5C N 0.6605(7) 0.5513(6) 0.4075(5) 0.0233(15) Uani 1 1 d . .
N5B N -0.0068(8) -0.1030(7) 0.0396(7) 0.0340(18) Uani 1 1 d . .
C102 C 0.7242(10) 0.2129(9) 0.7238(8) 0.034(2) Uani 1 1 d . .
H10A H 0.7438 0.1300 0.7160 0.040 Uiso 1 1 calc R U
H10B H 0.8209 0.2813 0.7632 0.040 Uiso 1 1 calc R U
C103 C 0.6452(11) 0.2219(9) 0.6144(7) 0.037(2) Uani 1 1 d . .
H10C H 0.7049 0.2120 0.5724 0.044 Uiso 1 1 calc R U
H10D H 0.5476 0.1547 0.5743 0.044 Uiso 1 1 calc R U
C105 C 0.5336(12) 0.3641(10) 0.5354(7) 0.042(2) Uani 1 1 d . .
H10E H 0.4343 0.2992 0.5008 0.050 Uiso 1 1 calc R U
H10F H 0.5792 0.3564 0.4836 0.050 Uiso 1 1 calc R U
C106 C 0.5196(12) 0.4938(10) 0.5666(8) 0.041(2) Uani 1 1 d . .
H10G H 0.6173 0.5592 0.5947 0.049 Uiso 1 1 calc R U
H10H H 0.4496 0.5078 0.5035 0.049 Uiso 1 1 calc R U
C108 C 0.4570(10) 0.6249(9) 0.6946(7) 0.035(2) Uani 1 1 d . .
H10I H 0.3927 0.6522 0.6381 0.042 Uiso 1 1 calc R U
H10J H 0.5572 0.6885 0.7314 0.042 Uiso 1 1 calc R U
C109 C 0.3921(10) 0.6114(8) 0.7746(8) 0.033(2) Uani 1 1 d . .
H10K H 0.3884 0.6950 0.8122 0.039 Uiso 1 1 calc R U
H10L H 0.2896 0.5516 0.7364 0.039 Uiso 1 1 calc R U
C111 C 0.4182(10) 0.5234(9) 0.9215(8) 0.032(2) Uani 1 1 d . .
H11D H 0.3114 0.4758 0.8778 0.039 Uiso 1 1 calc R U
H11E H 0.4271 0.5992 0.9777 0.039 Uiso 1 1 calc R U
C112 C 0.4966(9) 0.4400(8) 0.9734(7) 0.0266(18) Uani 1 1 d . .
C114 C 0.6275(9) 0.2969(7) 0.9615(6) 0.0226(16) Uani 1 1 d . .
C115 C 0.6338(11) 0.2782(9) 1.0571(8) 0.038(2) Uani 1 1 d . .
H11A H 0.6836 0.2229 1.0849 0.046 Uiso 1 1 calc R U
C116 C 0.5649(13) 0.3432(11) 1.1101(8) 0.046(3) Uani 1 1 d . .
H11B H 0.5633 0.3304 1.1741 0.056 Uiso 1 1 calc R U
C117 C 0.4970(11) 0.4286(10) 1.0690(8) 0.038(2) Uani 1 1 d . .
H11C H 0.4529 0.4767 1.1060 0.045 Uiso 1 1 calc R U
C118 C 0.7041(9) 0.2356(8) 0.8993(7) 0.0297(18) Uani 1 1 d . .
H11F H 0.8099 0.2872 0.9309 0.036 Uiso 1 1 calc R U
H11G H 0.6995 0.1498 0.9050 0.036 Uiso 1 1 calc R U
C120 C 0.2010(9) 0.2217(7) 0.6408(7) 0.0261(17) Uani 1 1 d . .
S121 S 0.0195(2) 0.1599(2) 0.58527(19) 0.0333(5) Uani 1 1 d . .
C123 C 0.9113(8) 0.5334(7) 0.9119(6) 0.0200(16) Uani 1 1 d . .
S124 S 1.0835(2) 0.5380(2) 0.97998(16) 0.0267(4) Uani 1 1 d . .
C202 C 0.3843(9) -0.1696(8) 0.1897(7) 0.0277(18) Uani 1 1 d . .
H20A H 0.4816 -0.1038 0.2365 0.033 Uiso 1 1 calc R U
H20B H 0.4019 -0.2515 0.1648 0.033 Uiso 1 1 calc R U
C203 C 0.2897(10) -0.1824(9) 0.2521(8) 0.036(2) Uani 1 1 d . .
H20C H 0.1940 -0.2507 0.2066 0.043 Uiso 1 1 calc R U
H20D H 0.3419 -0.2035 0.3169 0.043 Uiso 1 1 calc R U
C205 C 0.1668(11) -0.0608(10) 0.3342(7) 0.040(2) Uani 1 1 d . .
H20E H 0.2089 -0.0795 0.4021 0.048 Uiso 1 1 calc R U
H20F H 0.0693 -0.1261 0.2869 0.048 Uiso 1 1 calc R U
C206 C 0.1484(11) 0.0711(10) 0.3576(7) 0.040(2) Uani 1 1 d . .
H20G H 0.0742 0.0744 0.3878 0.048 Uiso 1 1 calc R U
H20H H 0.2440 0.1363 0.4097 0.048 Uiso 1 1 calc R U
C208 C 0.0778(11) 0.2132(10) 0.2583(9) 0.040(2) Uani 1 1 d . .
H20I H 0.1710 0.2823 0.3087 0.048 Uiso 1 1 calc R U
H20J H -0.0002 0.2232 0.2834 0.048 Uiso 1 1 calc R U
C209 C 0.0336(10) 0.2222(9) 0.1499(8) 0.034(2) Uani 1 1 d . .
H20K H 0.0238 0.3074 0.1512 0.041 Uiso 1 1 calc R U
H20L H -0.0636 0.1575 0.1005 0.041 Uiso 1 1 calc R U
C211 C 0.1021(10) 0.1869(9) -0.0035(7) 0.0326(19) Uani 1 1 d . .
H21D H 0.1166 0.2720 -0.0121 0.039 Uiso 1 1 calc R U
H21E H -0.0045 0.1375 -0.0450 0.039 Uiso 1 1 calc R U
C212 C 0.1925(9) 0.1204(7) -0.0454(7) 0.0225(16) Uani 1 1 d . .
C214 C 0.3324(8) -0.0221(7) -0.0272(7) 0.0227(16) Uani 1 1 d . .
C215 C 0.3499(9) -0.0197(8) -0.1225(7) 0.0259(17) Uani 1 1 d . .
H21A H 0.4026 -0.0694 -0.1485 0.031 Uiso 1 1 calc R U
C216 C 0.2875(10) 0.0574(8) -0.1768(7) 0.0299(18) Uani 1 1 d . .
H21B H 0.2980 0.0611 -0.2406 0.036 Uiso 1 1 calc R U
C217 C 0.2111(10) 0.1278(8) -0.1387(6) 0.0278(17) Uani 1 1 d . .
H21C H 0.1705 0.1817 -0.1752 0.033 Uiso 1 1 calc R U
C218 C 0.3957(9) -0.0978(8) 0.0400(7) 0.0248(16) Uani 1 1 d . .
H21F H 0.3997 -0.1758 -0.0064 0.030 Uiso 1 1 calc R U
H21G H 0.4984 -0.0473 0.0931 0.030 Uiso 1 1 calc R U
C220 C -0.1295(9) -0.1076(7) -0.0044(7) 0.0241(17) Uani 1 1 d . .
S221 S -0.3012(2) -0.1079(2) -0.0572(2) 0.0428(6) Uani 1 1 d . .
C223 C 0.5610(9) 0.1700(7) 0.2854(6) 0.0252(18) Uani 1 1 d . .
S224 S 0.7358(2) 0.1793(2) 0.3309(2) 0.0402(6) Uani 1 1 d . .
C302 C 0.7331(10) 0.8731(8) 0.5379(8) 0.0309(19) Uani 1 1 d . .
H30A H 0.6351 0.8066 0.5039 0.037 Uiso 1 1 calc R U
H30B H 0.7167 0.9568 0.5413 0.037 Uiso 1 1 calc R U
C303 C 0.8209(11) 0.8726(8) 0.6506(8) 0.035(2) Uani 1 1 d . .
H30C H 0.9177 0.9407 0.6860 0.042 Uiso 1 1 calc R U
H30D H 0.7651 0.8861 0.6952 0.042 Uiso 1 1 calc R U
C305 C 0.9404(11) 0.7380(10) 0.7354(7) 0.039(2) Uani 1 1 d . .
H30E H 0.9002 0.7520 0.7902 0.047 Uiso 1 1 calc R U
H30F H 1.0397 0.8015 0.7646 0.047 Uiso 1 1 calc R U
C306 C 0.9508(10) 0.6062(9) 0.7074(7) 0.032(2) Uani 1 1 d . .
H30G H 1.0250 0.5952 0.7703 0.039 Uiso 1 1 calc R U
H30H H 0.8535 0.5431 0.6855 0.039 Uiso 1 1 calc R U
C308 C 0.9918(10) 0.4606(8) 0.5783(7) 0.0300(19) Uani 1 1 d . .
H30I H 0.8895 0.4012 0.5465 0.036 Uiso 1 1 calc R U
H30J H 1.0560 0.4342 0.6356 0.036 Uiso 1 1 calc R U
C309 C 1.0487(10) 0.4595(9) 0.4934(8) 0.0321(19) Uani 1 1 d . .
H30K H 1.1522 0.5168 0.5261 0.039 Uiso 1 1 calc R U
H30L H 1.0475 0.3724 0.4596 0.039 Uiso 1 1 calc R U
C311 C 1.0075(10) 0.5352(9) 0.3339(8) 0.033(2) Uani 1 1 d . .
H31D H 0.9995 0.4559 0.2818 0.039 Uiso 1 1 calc R U
H31E H 1.1137 0.5866 0.3732 0.039 Uiso 1 1 calc R U
C312 C 0.9216(10) 0.6086(8) 0.2744(7) 0.0258(17) Uani 1 1 d . .
C314 C 0.7947(8) 0.7588(7) 0.2884(6) 0.0225(16) Uani 1 1 d . .
C315 C 0.7719(11) 0.7598(9) 0.1855(7) 0.034(2) Uani 1 1 d . .
H31A H 0.7230 0.8151 0.1567 0.041 Uiso 1 1 calc R U
C316 C 0.8197(12) 0.6813(10) 0.1259(8) 0.042(2) Uani 1 1 d . .
H31B H 0.8013 0.6801 0.0545 0.050 Uiso 1 1 calc R U
C317 C 0.8953(10) 0.6027(9) 0.1684(7) 0.035(2) Uani 1 1 d . .
H31C H 0.9280 0.5468 0.1270 0.042 Uiso 1 1 calc R U
C318 C 0.7363(9) 0.8319(8) 0.3592(7) 0.0251(16) Uani 1 1 d . .
H31F H 0.7436 0.9169 0.3508 0.030 Uiso 1 1 calc R U
H31G H 0.6301 0.7864 0.3357 0.030 Uiso 1 1 calc R U
C320 C 0.5368(9) 0.5366(7) 0.3529(6) 0.0205(16) Uani 1 1 d . .
S321 S 0.3610(2) 0.5193(2) 0.27865(17) 0.0255(4) Uani 1 1 d . .
C323 C 1.2530(9) 0.8484(7) 0.5868(7) 0.0253(17) Uani 1 1 d . .
S324 S 1.4288(2) 0.9119(2) 0.6200(2) 0.0404(6) Uani 1 1 d . .

loop_
_atom_site_aniso_label
_atom_site_aniso_U_11
_atom_site_aniso_U_22
_atom_site_aniso_U_33
_atom_site_aniso_U_23
_atom_site_aniso_U_13
_atom_site_aniso_U_12
Mn1A 0.0201(6) 0.0232(6) 0.0199(6) 0.0099(5) 0.0077(4) 0.0017(5)
Mn1C 0.0178(6) 0.0186(5) 0.0150(5) 0.0049(4) 0.0084(4) 0.0017(4)
Mn1B 0.0171(5) 0.0216(6) 0.0251(6) 0.0077(5) 0.0086(5) 0.0052(4)
N1A 0.026(3) 0.023(3) 0.020(3) 0.013(3) 0.012(3) 0.003(3)
N1C 0.028(3) 0.019(3) 0.019(3) 0.007(3) 0.012(3) 0.007(3)
N1B 0.022(3) 0.023(3) 0.021(3) 0.006(3) 0.011(3) 0.007(3)
O1A 0.035(3) 0.038(4) 0.029(3) 0.021(3) 0.009(3) 0.000(3)
O1C 0.032(3) 0.029(3) 0.021(3) 0.012(2) 0.010(2) 0.004(2)
O1B 0.029(3) 0.037(3) 0.024(3) 0.019(3) 0.009(2) 0.003(3)
N2A 0.019(3) 0.021(3) 0.036(4) 0.017(3) 0.011(3) 0.005(3)
N2C 0.016(3) 0.030(4) 0.026(3) 0.016(3) 0.011(3) 0.008(3)
N2B 0.017(3) 0.022(3) 0.030(3) 0.012(3) 0.006(3) 0.007(3)
O2A 0.043(4) 0.030(3) 0.020(3) 0.005(2) 0.018(3) -0.001(3)
O2C 0.033(3) 0.029(3) 0.017(3) -0.001(2) 0.013(2) 0.002(2)
O2B 0.036(3) 0.030(3) 0.033(3) 0.006(3) 0.029(3) 0.008(3)
N3A 0.022(3) 0.021(3) 0.027(3) 0.004(3) 0.015(3) 0.003(3)
N3C 0.019(3) 0.021(3) 0.027(3) 0.005(3) 0.010(3) 0.003(3)
N3B 0.018(3) 0.022(3) 0.029(4) 0.000(3) 0.005(3) 0.009(3)
N4A 0.021(4) 0.030(4) 0.021(3) 0.005(3) 0.010(3) 0.004(3)
N4C 0.019(4) 0.023(4) 0.047(4) 0.013(3) 0.011(3) -0.001(3)
N4B 0.029(4) 0.025(4) 0.033(4) 0.008(3) 0.008(3) 0.001(3)
N5A 0.025(4) 0.034(4) 0.038(4) 0.015(3) 0.005(3) 0.003(3)
N5C 0.024(4) 0.019(3) 0.020(3) 0.002(3) 0.009(3) -0.003(3)
N5B 0.022(4) 0.024(4) 0.054(5) 0.013(4) 0.014(3) 0.006(3)
C102 0.039(5) 0.025(4) 0.039(5) 0.001(4) 0.028(4) 0.005(4)
C103 0.043(5) 0.025(4) 0.031(4) -0.005(4) 0.021(4) -0.004(4)
C105 0.050(6) 0.043(5) 0.018(4) 0.011(4) 0.009(4) -0.004(5)
C106 0.044(6) 0.047(6) 0.030(4) 0.024(4) 0.011(4) 0.005(5)
C108 0.023(4) 0.035(5) 0.034(5) 0.017(4) -0.001(4) 0.002(4)
C109 0.024(4) 0.025(4) 0.042(5) 0.016(4) 0.005(4) 0.005(3)
C111 0.030(5) 0.039(5) 0.043(5) 0.020(4) 0.028(4) 0.011(4)
C112 0.030(4) 0.024(4) 0.040(5) 0.015(4) 0.027(4) 0.010(3)
C114 0.029(4) 0.022(4) 0.021(4) 0.014(3) 0.011(3) 0.005(3)
C115 0.047(6) 0.034(5) 0.037(5) 0.022(4) 0.018(4) 0.008(4)
C116 0.065(7) 0.054(6) 0.039(5) 0.028(5) 0.036(5) 0.015(5)
C117 0.043(5) 0.039(5) 0.044(5) 0.014(4) 0.034(5) 0.008(4)
C118 0.025(4) 0.026(4) 0.042(5) 0.023(4) 0.011(4) 0.009(3)
C120 0.022(4) 0.014(4) 0.036(4) 0.009(3) 0.008(3) 0.000(3)
S121 0.0200(10) 0.0331(11) 0.0410(12) 0.0139(9) 0.0068(9) 0.0056(8)
C123 0.023(4) 0.016(4) 0.019(3) -0.001(3) 0.014(3) -0.001(3)
S124 0.0196(9) 0.0283(10) 0.0270(10) 0.0046(8) 0.0076(8) 0.0064(8)
C202 0.026(4) 0.029(4) 0.032(4) 0.017(4) 0.012(3) 0.007(3)
C203 0.034(5) 0.037(5) 0.036(5) 0.023(4) 0.009(4) 0.007(4)
C205 0.044(5) 0.053(6) 0.027(4) 0.016(4) 0.023(4) 0.003(5)
C206 0.042(5) 0.043(5) 0.022(4) 0.005(4) 0.013(4) -0.007(4)
C208 0.040(5) 0.037(5) 0.055(6) 0.012(5) 0.034(5) 0.012(4)
C209 0.033(5) 0.033(5) 0.042(5) 0.008(4) 0.022(4) 0.014(4)
C211 0.035(5) 0.038(5) 0.030(4) 0.014(4) 0.011(4) 0.023(4)
C212 0.021(4) 0.009(3) 0.033(4) 0.009(3) 0.006(3) 0.005(3)
C214 0.014(3) 0.016(4) 0.030(4) 0.003(3) 0.005(3) 0.002(3)
C215 0.026(4) 0.029(4) 0.029(4) 0.008(3) 0.019(3) 0.007(3)
C216 0.034(4) 0.027(4) 0.031(4) 0.012(3) 0.017(4) 0.005(3)
C217 0.038(4) 0.031(4) 0.022(4) 0.014(3) 0.016(3) 0.014(4)
C218 0.026(4) 0.029(4) 0.033(4) 0.014(3) 0.020(3) 0.015(3)
C220 0.020(4) 0.018(4) 0.033(4) 0.007(3) 0.011(3) 0.004(3)
S221 0.0181(11) 0.0416(13) 0.0595(16) 0.0226(12) 0.0031(10) 0.0084(10)
C223 0.018(4) 0.016(4) 0.023(4) 0.000(3) -0.002(3) -0.005(3)
S224 0.0196(11) 0.0279(12) 0.0604(16) 0.0116(11) 0.0059(10) 0.0053(9)
C302 0.025(4) 0.022(4) 0.043(5) 0.003(4) 0.018(4) 0.005(3)
C303 0.045(5) 0.024(4) 0.034(4) -0.001(4) 0.024(4) 0.006(4)
C305 0.046(6) 0.047(6) 0.016(4) 0.006(4) 0.011(4) 0.005(4)
C306 0.028(4) 0.046(5) 0.023(4) 0.022(4) 0.010(3) -0.001(4)
C308 0.042(5) 0.020(4) 0.028(4) 0.017(3) 0.009(4) 0.010(4)
C309 0.027(4) 0.033(5) 0.041(5) 0.023(4) 0.010(4) 0.013(4)
C311 0.040(5) 0.025(4) 0.057(6) 0.019(4) 0.038(5) 0.019(4)
C312 0.037(4) 0.024(4) 0.026(4) 0.008(3) 0.024(4) 0.010(3)
C314 0.020(4) 0.023(4) 0.026(4) 0.015(3) 0.009(3) 0.004(3)
C315 0.050(6) 0.032(5) 0.028(4) 0.016(4) 0.020(4) 0.015(4)
C316 0.056(6) 0.046(6) 0.034(5) 0.022(4) 0.027(5) 0.013(5)
C317 0.039(5) 0.034(5) 0.033(4) 0.012(4) 0.021(4) 0.003(4)
C318 0.025(4) 0.027(4) 0.027(4) 0.007(3) 0.014(3) 0.013(3)
C320 0.023(4) 0.019(4) 0.021(4) 0.005(3) 0.012(3) 0.005(3)
S321 0.0198(9) 0.0276(10) 0.0272(10) 0.0080(8) 0.0096(8) 0.0055(8)
C323 0.027(4) 0.016(4) 0.037(4) 0.010(3) 0.015(3) 0.010(3)
S324 0.0217(11) 0.0311(12) 0.0588(15) 0.0051(11) 0.0149(10) 0.0041(9)

loop_
_atom_type_symbol
_atom_type_description
_atom_type_scat_dispersion_real
_atom_type_scat_dispersion_imag
_atom_type_scat_source
C C 0.0033 0.0016 'International Tables Vol C Tables 4.2.6.8 and 6.1.1.4'
H H 0.0000 0.0000 'International Tables Vol C Tables 4.2.6.8 and 6.1.1.4'
N N 0.0061 0.0033 'International Tables Vol C Tables 4.2.6.8 and 6.1.1.4'
O O 0.0106 0.0060 'International Tables Vol C Tables 4.2.6.8 and 6.1.1.4'
S S 0.1246 0.1234 'International Tables Vol C Tables 4.2.6.8 and 6.1.1.4'
Mn Mn 0.3368 0.7283 'International Tables Vol C Tables 4.2.6.8 and 6.1.1.4'

loop_
_geom_angle_atom_site_label_1
_geom_angle_atom_site_label_2
_geom_angle_atom_site_label_3
_geom_angle
N1A Mn1A N5A 91.7(3)
N1A Mn1A N4A 88.0(2)
N5A Mn1A N4A 176.7(3)
N1A Mn1A O1A 143.6(3)
N5A Mn1A O1A 81.6(3)
N4A Mn1A O1A 100.6(2)
N1A Mn1A N2A 72.8(2)
N5A Mn1A N2A 94.8(3)
N4A Mn1A N2A 88.3(2)
O1A Mn1A N2A 72.2(2)
N1A Mn1A O2A 145.1(3)
N5A Mn1A O2A 94.6(3)
N4A Mn1A O2A 83.7(2)
O1A Mn1A O2A 71.3(2)
N2A Mn1A O2A 140.4(2)
N1A Mn1A N3A 72.3(2)
N5A Mn1A N3A 87.3(3)
N4A Mn1A N3A 89.5(3)
O1A Mn1A N3A 142.2(2)
N2A Mn1A N3A 145.1(2)
O2A Mn1A N3A 73.8(2)
N4C Mn1C N5C 174.9(3)
N4C Mn1C N1C 89.8(3)
N5C Mn1C N1C 85.2(2)
N4C Mn1C O1C 82.7(3)
N5C Mn1C O1C 101.9(2)
N1C Mn1C O1C 144.7(2)
N4C Mn1C N3C 88.1(3)
N5C Mn1C N3C 89.6(2)
N1C Mn1C N3C 73.1(2)
O1C Mn1C N3C 140.5(2)
N4C Mn1C O2C 97.2(3)
N5C Mn1C O2C 86.4(2)
N1C Mn1C O2C 145.1(3)
O1C Mn1C O2C 70.2(2)
N3C Mn1C O2C 73.1(2)
N4C Mn1C N2C 93.7(3)
N5C Mn1C N2C 85.7(2)
N1C Mn1C N2C 72.5(2)
O1C Mn1C N2C 73.6(2)
N3C Mn1C N2C 145.5(2)
O2C Mn1C N2C 140.4(2)
N4B Mn1B N5B 179.2(3)
N4B Mn1B N1B 90.8(3)
N5B Mn1B N1B 88.6(3)
N4B Mn1B N2B 93.8(3)
N5B Mn1B N2B 86.6(3)
N1B Mn1B N2B 72.8(2)
N4B Mn1B O1B 83.0(2)
N5B Mn1B O1B 97.9(3)
N1B Mn1B O1B 145.0(3)
N2B Mn1B O1B 73.2(2)
N4B Mn1B N3B 87.5(3)
N5B Mn1B N3B 91.7(3)
N1B Mn1B N3B 72.9(3)
N2B Mn1B N3B 145.7(2)
O1B Mn1B N3B 140.6(3)
N4B Mn1B O2B 96.8(3)
N5B Mn1B O2B 83.3(3)
N1B Mn1B O2B 144.6(2)
N2B Mn1B O2B 140.4(2)
O1B Mn1B O2B 70.5(2)
N3B Mn1B O2B 72.9(2)
C114 N1A C112 119.9(7)
C114 N1A Mn1A 121.2(5)
C112 N1A Mn1A 118.9(6)
C312 N1C C314 121.4(7)
C312 N1C Mn1C 119.3(5)
C314 N1C Mn1C 119.1(5)
C214 N1B C212 122.3(7)
C214 N1B Mn1B 119.3(5)
C212 N1B Mn1B 118.4(5)
C108 O1A C106 114.5(7)
C108 O1A Mn1A 114.8(5)
C106 O1A Mn1A 116.0(6)
C306 O1C C308 113.3(6)
C306 O1C Mn1C 117.5(5)
C308 O1C Mn1C 113.4(4)
C205 O1B C203 114.5(7)
C205 O1B Mn1B 114.4(5)
C203 O1B Mn1B 113.8(5)
C109 N2A C111 113.8(7)
C109 N2A Mn1A 111.8(6)
C111 N2A Mn1A 110.5(5)
C109 N2A H2AA 106.8
C111 N2A H2AA 106.8
Mn1A N2A H2AA 106.8
C311 N2C C309 116.1(7)
C311 N2C Mn1C 109.0(5)
C309 N2C Mn1C 110.1(5)
C311 N2C H2CA 107.1
C309 N2C H2CA 107.1
Mn1C N2C H2CA 107.1
C202 N2B C218 113.4(6)
C202 N2B Mn1B 110.5(5)
C218 N2B Mn1B 109.8(5)
C202 N2B H2BA 107.6
C218 N2B H2BA 107.6
Mn1B N2B H2BA 107.6
C103 O2A C105 113.9(7)
C103 O2A Mn1A 113.4(5)
C105 O2A Mn1A 112.1(6)
C303 O2C C305 113.5(7)
C303 O2C Mn1C 114.4(5)
C305 O2C Mn1C 113.2(5)
C206 O2B C208 116.4(7)
C206 O2B Mn1B 115.9(6)
C208 O2B Mn1B 112.6(5)
C118 N3A C102 117.3(7)
C118 N3A Mn1A 109.9(5)
C102 N3A Mn1A 106.9(5)
C118 N3A H3AA 107.5
C102 N3A H3AA 107.5
Mn1A N3A H3AA 107.5
C302 N3C C318 112.5(7)
C302 N3C Mn1C 110.4(5)
C318 N3C Mn1C 111.2(5)
C302 N3C H3CA 107.5
C318 N3C H3CA 107.5
Mn1C N3C H3CA 107.5
C209 N3B C211 113.1(7)
C209 N3B Mn1B 110.8(6)
C211 N3B Mn1B 111.3(5)
C209 N3B H3BA 107.1
C211 N3B H3BA 107.1
Mn1B N3B H3BA 107.1
C123 N4A Mn1A 145.7(6)
C323 N4C Mn1C 165.2(7)
C223 N4B Mn1B 141.1(7)
C120 N5A Mn1A 165.0(8)
C320 N5C Mn1C 149.2(6)
C220 N5B Mn1B 142.9(7)
N3A C102 C103 110.6(8)
N3A C102 H10A 109.5
C103 C102 H10A 109.5
N3A C102 H10B 109.5
C103 C102 H10B 109.5
H10A C102 H10B 108.1
O2A C103 C102 106.1(7)
O2A C103 H10C 110.5
C102 C103 H10C 110.5
O2A C103 H10D 110.5
C102 C103 H10D 110.5
H10C C103 H10D 108.7
O2A C105 C106 108.0(7)
O2A C105 H10E 110.1
C106 C105 H10E 110.1
O2A C105 H10F 110.1
C106 C105 H10F 110.1
H10E C105 H10F 108.4
O1A C106 C105 107.2(7)
O1A C106 H10G 110.3
C105 C106 H10G 110.3
O1A C106 H10H 110.3
C105 C106 H10H 110.3
H10G C106 H10H 108.5
O1A C108 C109 105.9(7)
O1A C108 H10I 110.6
C109 C108 H10I 110.6
O1A C108 H10J 110.6
C109 C108 H10J 110.6
H10I C108 H10J 108.7
N2A C109 C108 108.9(7)
N2A C109 H10K 109.9
C108 C109 H10K 109.9
N2A C109 H10L 109.9
C108 C109 H10L 109.9
H10K C109 H10L 108.3
N2A C111 C112 109.4(7)
N2A C111 H11D 109.8
C112 C111 H11D 109.8
N2A C111 H11E 109.8
C112 C111 H11E 109.8
H11D C111 H11E 108.2
N1A C112 C117 122.0(8)
N1A C112 C111 117.2(7)
C117 C112 C111 120.8(8)
N1A C114 C115 122.7(8)
N1A C114 C118 114.9(6)
C115 C114 C118 122.2(8)
C116 C115 C114 117.5(9)
C116 C115 H11A 121.3
C114 C115 H11A 121.3
C115 C116 C117 119.9(8)
C115 C116 H11B 120.0
C117 C116 H11B 120.0
C112 C117 C116 118.0(9)
C112 C117 H11C 121.0
C116 C117 H11C 121.0
N3A C118 C114 111.1(7)
N3A C118 H11F 109.4
C114 C118 H11F 109.4
N3A C118 H11G 109.4
C114 C118 H11G 109.4
H11F C118 H11G 108.0
N5A C120 S121 177.8(8)
N4A C123 S124 178.1(7)
N2B C202 C203 108.2(7)
N2B C202 H20A 110.0
C203 C202 H20A 110.0
N2B C202 H20B 110.0
C203 C202 H20B 110.0
H20A C202 H20B 108.4
O1B C203 C202 107.0(7)
O1B C203 H20C 110.3
C202 C203 H20C 110.3
O1B C203 H20D 110.3
C202 C203 H20D 110.3
H20C C203 H20D 108.6
O1B C205 C206 107.9(7)
O1B C205 H20E 110.1
C206 C205 H20E 110.1
O1B C205 H20F 110.1
C206 C205 H20F 110.1
H20E C205 H20F 108.4
O2B C206 C205 105.6(7)
O2B C206 H20G 110.6
C205 C206 H20G 110.6
O2B C206 H20H 110.6
C205 C206 H20H 110.6
H20G C206 H20H 108.7
O2B C208 C209 109.6(8)
O2B C208 H20I 109.7
C209 C208 H20I 109.7
O2B C208 H20J 109.7
C209 C208 H20J 109.7
H20I C208 H20J 108.2
C208 C209 N3B 108.8(8)
C208 C209 H20K 109.9
N3B C209 H20K 109.9
C208 C209 H20L 109.9
N3B C209 H20L 109.9
H20K C209 H20L 108.3
N3B C211 C212 109.8(7)
N3B C211 H21D 109.7
C212 C211 H21D 109.7
N3B C211 H21E 109.7
C212 C211 H21E 109.7
H21D C211 H21E 108.2
N1B C212 C217 119.0(7)
N1B C212 C211 117.8(7)
C217 C212 C211 123.2(7)
N1B C214 C215 120.3(7)
N1B C214 C218 115.8(7)
C215 C214 C218 123.9(7)
C216 C215 C214 118.1(7)
C216 C215 H21A 120.9
C214 C215 H21A 120.9
C217 C216 C215 120.3(8)
C217 C216 H21B 119.9
C215 C216 H21B 119.9
C216 C217 C212 120.0(7)
C216 C217 H21C 120.0
C212 C217 H21C 120.0
N2B C218 C214 111.0(6)
N2B C218 H21F 109.4
C214 C218 H21F 109.4
N2B C218 H21G 109.4
C214 C218 H21G 109.4
H21F C218 H21G 108.0
N5B C220 S221 175.6(8)
N4B C223 S224 177.6(8)
N3C C302 C303 108.0(7)
N3C C302 H30A 110.1
C303 C302 H30A 110.1
N3C C302 H30B 110.1
C303 C302 H30B 110.1
H30A C302 H30B 108.4
O2C C303 C302 106.0(7)
O2C C303 H30C 110.5
C302 C303 H30C 110.5
O2C C303 H30D 110.5
C302 C303 H30D 110.5
H30C C303 H30D 108.7
O2C C305 C306 106.6(7)
O2C C305 H30E 110.4
C306 C305 H30E 110.4
O2C C305 H30F 110.4
C306 C305 H30F 110.4
H30E C305 H30F 108.6
O1C C306 C305 107.4(7)
O1C C306 H30G 110.2
C305 C306 H30G 110.2
O1C C306 H30H 110.2
C305 C306 H30H 110.2
H30G C306 H30H 108.5
O1C C308 C309 106.7(6)
O1C C308 H30I 110.4
C309 C308 H30I 110.4
O1C C308 H30J 110.4
C309 C308 H30J 110.4
H30I C308 H30J 108.6
N2C C309 C308 108.5(7)
N2C C309 H30K 110.0
C308 C309 H30K 110.0
N2C C309 H30L 110.0
C308 C309 H30L 110.0
H30K C309 H30L 108.4
N2C C311 C312 110.9(6)
N2C C311 H31D 109.5
C312 C311 H31D 109.5
N2C C311 H31E 109.5
C312 C311 H31E 109.5
H31D C311 H31E 108.0
N1C C312 C317 120.8(8)
N1C C312 C311 114.7(7)
C317 C312 C311 124.5(8)
N1C C314 C315 119.6(8)
N1C C314 C318 115.1(7)
C315 C314 C318 125.2(7)
C316 C315 C314 119.7(8)
C316 C315 H31A 120.1
C314 C315 H31A 120.1
C315 C316 C317 120.6(8)
C315 C316 H31B 119.7
C317 C316 H31B 119.7
C316 C317 C312 117.8(9)
C316 C317 H31C 121.1
C312 C317 H31C 121.1
N3C C318 C314 112.0(7)
N3C C318 H31F 109.2
C314 C318 H31F 109.2
N3C C318 H31G 109.2
C314 C318 H31G 109.2
H31F C318 H31G 107.9
N5C C320 S321 178.1(7)
N4C C323 S324 179.2(8)

loop_
_geom_bond_atom_site_label_1
_geom_bond_atom_site_label_2
_geom_bond_distance
Mn1A N1A 2.196(6)
Mn1A N5A 2.210(7)
Mn1A N4A 2.238(7)
Mn1A O1A 2.294(6)
Mn1A N2A 2.308(7)
Mn1A O2A 2.310(6)
Mn1A N3A 2.334(7)
Mn1C N4C 2.199(7)
Mn1C N5C 2.233(7)
Mn1C N1C 2.233(6)
Mn1C O1C 2.276(6)
Mn1C N3C 2.282(7)
Mn1C O2C 2.306(5)
Mn1C N2C 2.309(7)
Mn1B N4B 2.194(7)
Mn1B N5B 2.201(8)
Mn1B N1B 2.210(6)
Mn1B N2B 2.297(7)
Mn1B O1B 2.301(6)
Mn1B N3B 2.303(7)
Mn1B O2B 2.314(5)
N1A C114 1.333(11)
N1A C112 1.334(11)
N1C C312 1.333(11)
N1C C314 1.358(10)
N1B C214 1.336(11)
N1B C212 1.354(10)
O1A C108 1.425(12)
O1A C106 1.443(12)
O1C C306 1.408(11)
O1C C308 1.435(10)
O1B C205 1.428(11)
O1B C203 1.429(12)
N2A C109 1.460(10)
N2A C111 1.468(10)
N2A H2AA 1.0000
N2C C311 1.468(10)
N2C C309 1.495(10)
N2C H2CA 1.0000
N2B C202 1.463(10)
N2B C218 1.478(10)
N2B H2BA 1.0000
O2A C103 1.418(12)
O2A C105 1.453(11)
O2C C303 1.434(11)
O2C C305 1.442(11)
O2B C206 1.422(12)
O2B C208 1.428(12)
N3A C118 1.466(11)
N3A C102 1.474(10)
N3A H3AA 1.0000
N3C C302 1.480(11)
N3C C318 1.483(10)
N3C H3CA 1.0000
N3B C209 1.469(10)
N3B C211 1.486(11)
N3B H3BA 1.0000
N4A C123 1.153(11)
N4C C323 1.174(11)
N4B C223 1.140(12)
N5A C120 1.139(11)
N5C C320 1.167(11)
N5B C220 1.160(11)
C102 C103 1.500(15)
C102 H10A 0.9900
C102 H10B 0.9900
C103 H10C 0.9900
C103 H10D 0.9900
C105 C106 1.488(16)
C105 H10E 0.9900
C105 H10F 0.9900
C106 H10G 0.9900
C106 H10H 0.9900
C108 C109 1.513(13)
C108 H10I 0.9900
C108 H10J 0.9900
C109 H10K 0.9900
C109 H10L 0.9900
C111 C112 1.507(12)
C111 H11D 0.9900
C111 H11E 0.9900
C112 C117 1.381(13)
C114 C115 1.391(12)
C114 C118 1.508(12)
C115 C116 1.383(15)
C115 H11A 0.9500
C116 C117 1.411(15)
C116 H11B 0.9500
C117 H11C 0.9500
C118 H11F 0.9900
C118 H11G 0.9900
C120 S121 1.641(8)
C123 S124 1.649(8)
C202 C203 1.521(12)
C202 H20A 0.9900
C202 H20B 0.9900
C203 H20C 0.9900
C203 H20D 0.9900
C205 C206 1.522(16)
C205 H20E 0.9900
C205 H20F 0.9900
C206 H20G 0.9900
C206 H20H 0.9900
C208 C209 1.464(15)
C208 H20I 0.9900
C208 H20J 0.9900
C209 H20K 0.9900
C209 H20L 0.9900
C211 C212 1.489(12)
C211 H21D 0.9900
C211 H21E 0.9900
C212 C217 1.410(12)
C214 C215 1.421(12)
C214 C218 1.487(11)
C215 C216 1.392(12)
C215 H21A 0.9500
C216 C217 1.369(12)
C216 H21B 0.9500
C217 H21C 0.9500
C218 H21F 0.9900
C218 H21G 0.9900
C220 S221 1.630(8)
C223 S224 1.627(8)
C302 C303 1.520(14)
C302 H30A 0.9900
C302 H30B 0.9900
C303 H30C 0.9900
C303 H30D 0.9900
C305 C306 1.493(15)
C305 H30E 0.9900
C305 H30F 0.9900
C306 H30G 0.9900
C306 H30H 0.9900
C308 C309 1.499(13)
C308 H30I 0.9900
C308 H30J 0.9900
C309 H30K 0.9900
C309 H30L 0.9900
C311 C312 1.500(13)
C311 H31D 0.9900
C311 H31E 0.9900
C312 C317 1.402(12)
C314 C315 1.387(11)
C314 C318 1.506(11)
C315 C316 1.361(14)
C315 H31A 0.9500
C316 C317 1.392(15)
C316 H31B 0.9500
C317 H31C 0.9500
C318 H31F 0.9900
C318 H31G 0.9900
C320 S321 1.658(8)
C323 S324 1.628(8)

loop_
_geom_hbond_atom_site_label_D
_geom_hbond_atom_site_label_H
_geom_hbond_atom_site_label_A
_geom_hbond_distance_DH
_geom_hbond_distance_HA
_geom_hbond_distance_DA
_geom_hbond_angle_DHA
_geom_hbond_site_symmetry_A
N2A H2AA S221 1.00 2.76 3.586(7) 140.4 1_666
N2C H2CA S224 1.00 2.74 3.565(7) 140.5 .
N2B H2BA S124 1.00 2.70 3.583(7) 147.8 1_444
N3A H3AA S324 1.00 2.62 3.488(7) 145.5 1_445
N3C H3CA S121 1.00 2.50 3.378(7) 147.1 1_665
N3B H3BA S321 1.00 2.65 3.550(7) 150.2 .
C106 H10G O2C 0.99 2.59 3.561(11) 167.6 .
C106 H10H S321 0.99 3.01 3.898(9) 149.9 .
C108 H10I S324 0.99 2.98 3.681(9) 128.8 1_455
C108 H10J S221 0.99 2.95 3.667(9) 129.9 1_666
C117 H11C S321 0.95 2.87 3.706(9) 146.9 1_556
C206 H20G S121 0.99 3.01 3.874(10) 146.9 .
C208 H20J S224 0.99 2.96 3.922(9) 164.8 1_455
C215 H21A S221 0.95 2.98 3.728(9) 136.2 1_655
C306 H30H O2A 0.99 2.62 3.596(10) 168.6 .
C308 H30J S121 0.99 2.94 3.502(8) 116.6 1_655
C317 H31C S124 0.95 3.01 3.806(9) 142.0 1_554
